data_2230789
loop_
_publ_author_name
'Zhu, Ruitao'
'Li, Haoyang'
'Zhang, Yuewen'

_publ_section_title
;
 4-(Dimethylamino)benzaldehyde--2,4-dinitroaniline (1/1)
;
_journal_coeditor_code LH5267
_journal_issue 7
_journal_name_full 'Acta Crystallographica Section E'
_journal_page_first o1676
_journal_paper_doi 10.1107/S160053681102232X
_journal_volume 67
_journal_year 2011
_chemical_formula_iupac 'C9 H11 N O, C6 H5 N3 O4'
_chemical_formula_moiety 'C9 H11 N O, C6 H5 N3 O4'
_chemical_formula_sum 'C15 H16 N4 O5'
_chemical_formula_weight 332.32
_chemical_name_systematic
;
4-(Dimethylamino)benzaldehyde--2,4-dinitroaniline (1/1)
;
_space_group_IT_number 14
_symmetry_cell_setting monoclinic
_symmetry_space_group_name_Hall '-P 2yn'
_symmetry_space_group_name_H-M 'P 1 21/n 1'
_atom_sites_solution_hydrogens geom
_atom_sites_solution_primary direct
_atom_sites_solution_secondary difmap
_audit_creation_method SHELXL-97
_cell_angle_alpha 90.00
_cell_angle_beta 109.4930(10)
_cell_angle_gamma 90.00
_cell_formula_units_Z 8
_cell_length_a 18.7512(18)
_cell_length_b 7.3182(6)
_cell_length_c 24.338(2)
_cell_measurement_reflns_used 1665
_cell_measurement_temperature 298(2)
_cell_measurement_theta_max 20.55
_cell_measurement_theta_min 2.525
_cell_volume 3148.4(5)
_computing_cell_refinement 'SAINT (Bruker, 2007)'
_computing_data_collection 'SMART (Bruker, 2007)'
_computing_data_reduction 'SAINT (Bruker, 2007)'
_computing_molecular_graphics 'SHELXTL (Sheldrick, 2008) and PLATON (Spek, 2009)'
_computing_publication_material 'SHELXTL (Sheldrick, 2008)'
_computing_structure_refinement 'SHELXL97 (Sheldrick, 2008)'
_computing_structure_solution 'SHELXS97 (Sheldrick, 2008)'
_diffrn_ambient_temperature 298(2)
_diffrn_measured_fraction_theta_full 0.998
_diffrn_measured_fraction_theta_max 0.998
_diffrn_measurement_device_type 'Bruker SMART CCD'
_diffrn_measurement_method '\f and \w'
_diffrn_radiation_monochromator graphite
_diffrn_radiation_source 'fine-focus sealed tube'
_diffrn_radiation_type MoK\a
_diffrn_radiation_wavelength 0.71073
_diffrn_reflns_av_R_equivalents 0.0600
_diffrn_reflns_av_sigmaI/netI 0.0800
_diffrn_reflns_limit_h_max 16
_diffrn_reflns_limit_h_min -22
_diffrn_reflns_limit_k_max 8
_diffrn_reflns_limit_k_min -8
_diffrn_reflns_limit_l_max 28
_diffrn_reflns_limit_l_min -27
_diffrn_reflns_number 15396
_diffrn_reflns_theta_full 25.02
_diffrn_reflns_theta_max 25.02
_diffrn_reflns_theta_min 2.39
_exptl_absorpt_coefficient_mu 0.108
_exptl_absorpt_correction_T_max 0.9883
_exptl_absorpt_correction_T_min 0.9502
_exptl_absorpt_correction_type multi-scan
_exptl_absorpt_process_details '(SADABS; Bruker, 2007)'
_exptl_crystal_colour colorless
_exptl_crystal_density_diffrn 1.402
_exptl_crystal_density_method 'not measured'
_exptl_crystal_description flake
_exptl_crystal_F_000 1392
_exptl_crystal_size_max 0.48
_exptl_crystal_size_mid 0.18
_exptl_crystal_size_min 0.11
_refine_diff_density_max 0.173
_refine_diff_density_min -0.204
_refine_ls_extinction_method none
_refine_ls_goodness_of_fit_ref 1.024
_refine_ls_hydrogen_treatment constr
_refine_ls_matrix_type full
_refine_ls_number_parameters 433
_refine_ls_number_reflns 5547
_refine_ls_number_restraints 6
_refine_ls_restrained_S_all 1.029
_refine_ls_R_factor_all 0.1327
_refine_ls_R_factor_gt 0.0481
_refine_ls_shift/su_max 0.000
_refine_ls_shift/su_mean 0.000
_refine_ls_structure_factor_coef Fsqd
_refine_ls_weighting_details 'calc w=1/[\s^2^(Fo^2^)+(0.0105P)^2^] where P=(Fo^2^+2Fc^2^)/3'
_refine_ls_weighting_scheme calc
_refine_ls_wR_factor_gt 0.0751
_refine_ls_wR_factor_ref 0.0866
_reflns_number_gt 2303
_reflns_number_total 5547
_reflns_threshold_expression I>2\s(I)
_cod_data_source_file lh5267.cif
_cod_data_source_block I
_cod_original_sg_symbol_H-M 'P 21/n'
_cod_database_code 2230789
_cod_database_fobs_code 2230789

loop_
_symmetry_equiv_pos_as_xyz
'x, y, z'
'-x+1/2, y+1/2, -z+1/2'
'-x, -y, -z'
'x-1/2, -y-1/2, z-1/2'

loop_
_atom_site_type_symbol
_atom_site_label
_atom_site_fract_x
_atom_site_fract_y
_atom_site_fract_z
_atom_site_U_iso_or_equiv
_atom_site_adp_type
_atom_site_calc_flag
_atom_site_refinement_flags
_atom_site_occupancy
_atom_site_symmetry_multiplicity
_atom_site_disorder_assembly
_atom_site_disorder_group
N N1 0.13405(12) 0.4177(3) 0.64855(9) 0.0680(7) Uani d . 1 1 . .
H H1A 0.1570 0.4459 0.6844 0.082 Uiso calc R 1 1 . .
H H1B 0.0892 0.3723 0.6382 0.082 Uiso calc R 1 1 . .
N N2 0.06120(14) 0.3253(3) 0.52459(12) 0.0627(7) Uani d U 1 1 . .
N N3 0.28629(16) 0.5458(4) 0.49136(12) 0.0659(8) Uani d U 1 1 . .
N N4 0.62137(12) 0.6263(3) 0.60594(9) 0.0730(8) Uani d . 1 1 . .
H H4A 0.5991 0.6520 0.5698 0.088 Uiso calc R 1 1 . .
H H4B 0.6661 0.5802 0.6172 0.088 Uiso calc R 1 1 . .
N N5 0.69136(14) 0.5410(3) 0.73034(12) 0.0640(7) Uani d U 1 1 . .
N N6 0.46369(16) 0.7627(3) 0.75848(12) 0.0644(7) Uani d . 1 1 . .
N N7 0.54203(14) 0.1901(3) 0.78750(11) 0.0702(8) Uani d . 1 1 . .
N N8 0.79608(13) 0.0474(3) 0.53617(10) 0.0672(7) Uani d . 1 1 . .
O O1 0.02442(11) 0.2921(3) 0.55713(9) 0.0863(7) Uani d . 1 1 . .
O O2 0.03664(10) 0.2926(3) 0.47188(9) 0.0859(7) Uani d U 1 1 . .
O O3 0.25494(12) 0.5097(3) 0.43926(10) 0.0856(7) Uani d . 1 1 . .
O O4 0.34929(12) 0.6141(3) 0.51053(9) 0.0911(8) Uani d . 1 1 . .
O O5 0.72847(10) 0.4992(3) 0.69840(9) 0.0838(7) Uani d . 1 1 . .
O O6 0.71548(10) 0.5136(3) 0.78306(9) 0.0864(7) Uani d . 1 1 . .
O O7 0.49526(11) 0.7428(3) 0.81136(9) 0.0842(7) Uani d . 1 1 . .
O O8 0.39780(12) 0.8089(3) 0.73743(9) 0.1019(9) Uani d . 1 1 . .
O O9 0.45542(14) 0.2464(4) 0.51132(9) 0.1171(10) Uani d . 1 1 . .
O O10 0.72731(12) -0.0839(3) 0.26313(9) 0.0903(8) Uani d . 1 1 . .
C C1 0.16792(16) 0.4443(4) 0.60916(12) 0.0481(8) Uani d . 1 1 . .
C C2 0.13580(14) 0.4027(3) 0.54922(12) 0.0450(7) Uani d U 1 1 . .
C C3 0.17543(15) 0.4359(3) 0.51131(11) 0.0490(8) Uani d . 1 1 . .
H H3 0.1537 0.4080 0.4719 0.059 Uiso calc R 1 1 . .
C C4 0.24568(16) 0.5087(4) 0.53145(13) 0.0477(7) Uani d U 1 1 . .
C C5 0.27963(15) 0.5507(3) 0.59022(13) 0.0516(8) Uani d . 1 1 . .
H H5 0.3281 0.6002 0.6037 0.062 Uiso calc R 1 1 . .
C C6 0.24120(15) 0.5186(4) 0.62736(12) 0.0520(8) Uani d . 1 1 . .
H H6 0.2642 0.5469 0.6666 0.062 Uiso calc R 1 1 . .
C C7 0.58660(16) 0.6579(4) 0.64448(12) 0.0491(7) Uani d . 1 1 . .
C C8 0.61777(14) 0.6216(4) 0.70481(11) 0.0472(7) Uani d U 1 1 . .
C C9 0.57746(15) 0.6585(4) 0.74155(11) 0.0511(8) Uani d . 1 1 . .
H H9 0.5987 0.6345 0.7812 0.061 Uiso calc R 1 1 . .
C C10 0.50712(16) 0.7295(4) 0.72008(12) 0.0463(7) Uani d . 1 1 . .
C C11 0.47405(15) 0.7694(3) 0.66082(12) 0.0507(8) Uani d . 1 1 . .
H H11 0.4258 0.8197 0.6465 0.061 Uiso calc R 1 1 . .
C C12 0.51349(16) 0.7334(4) 0.62468(12) 0.0535(8) Uani d . 1 1 . .
H H12 0.4915 0.7596 0.5852 0.064 Uiso calc R 1 1 . .
C C13 0.5127(2) 0.2137(4) 0.55089(14) 0.0854(11) Uani d U 1 1 . .
H H13 0.5553 0.1856 0.5410 0.102 Uiso calc R 1 1 . .
C C14 0.52185(17) 0.2138(4) 0.61208(12) 0.0536(8) Uani d U 1 1 . .
C C15 0.46240(16) 0.2653(4) 0.63065(13) 0.0571(8) Uani d . 1 1 . .
H H15 0.4171 0.3036 0.6034 0.069 Uiso calc R 1 1 . .
C C16 0.46925(15) 0.2606(3) 0.68821(13) 0.0536(8) Uani d . 1 1 . .
H H16 0.4288 0.2980 0.6995 0.064 Uiso calc R 1 1 . .
C C17 0.53573(17) 0.2010(4) 0.73066(13) 0.0516(8) Uani d . 1 1 . .
C C18 0.59579(15) 0.1494(4) 0.71130(12) 0.0563(8) Uani d . 1 1 . .
H H18 0.6411 0.1096 0.7382 0.068 Uiso calc R 1 1 . .
C C19 0.58822(15) 0.1569(4) 0.65354(13) 0.0590(8) Uani d . 1 1 . .
H H19 0.6288 0.1229 0.6419 0.071 Uiso calc R 1 1 . .
C C20 0.48038(17) 0.2435(4) 0.80759(12) 0.0838(11) Uani d . 1 1 . .
H H20A 0.4740 0.3736 0.8045 0.126 Uiso calc R 1 1 . .
H H20B 0.4918 0.2071 0.8475 0.126 Uiso calc R 1 1 . .
H H20C 0.4346 0.1849 0.7840 0.126 Uiso calc R 1 1 . .
C C21 0.61157(16) 0.1308(4) 0.83177(11) 0.0912(11) Uani d . 1 1 . .
H H21A 0.6202 0.0040 0.8260 0.137 Uiso calc R 1 1 . .
H H21B 0.6073 0.1472 0.8697 0.137 Uiso calc R 1 1 . .
H H21C 0.6532 0.2019 0.8288 0.137 Uiso calc R 1 1 . .
C C22 0.77930(18) -0.0195(4) 0.30214(14) 0.0732(10) Uani d . 1 1 . .
H H22 0.8208 0.0196 0.2925 0.088 Uiso calc R 1 1 . .
C C23 0.78384(17) 0.0032(4) 0.36245(13) 0.0523(8) Uani d . 1 1 . .
C C24 0.72267(15) -0.0435(3) 0.37970(13) 0.0542(8) Uani d . 1 1 . .
H H24 0.6786 -0.0873 0.3521 0.065 Uiso calc R 1 1 . .
C C25 0.72604(15) -0.0264(4) 0.43635(13) 0.0534(8) Uani d . 1 1 . .
H H25 0.6838 -0.0552 0.4466 0.064 Uiso calc R 1 1 . .
C C26 0.79240(16) 0.0341(4) 0.47947(12) 0.0495(8) Uani d . 1 1 . .
C C27 0.85369(15) 0.0821(4) 0.46156(12) 0.0547(8) Uani d . 1 1 . .
H H27 0.8981 0.1253 0.4888 0.066 Uiso calc R 1 1 . .
C C28 0.84891(15) 0.0661(4) 0.40456(13) 0.0574(8) Uani d . 1 1 . .
H H28 0.8904 0.0982 0.3938 0.069 Uiso calc R 1 1 . .
C C29 0.73431(16) -0.0077(4) 0.55566(12) 0.0807(10) Uani d . 1 1 . .
H H29A 0.6893 0.0574 0.5339 0.121 Uiso calc R 1 1 . .
H H29B 0.7468 0.0196 0.5964 0.121 Uiso calc R 1 1 . .
H H29C 0.7259 -0.1366 0.5496 0.121 Uiso calc R 1 1 . .
C C30 0.86512(15) 0.1111(4) 0.58117(11) 0.0862(11) Uani d . 1 1 . .
H H30A 0.9054 0.0262 0.5846 0.129 Uiso calc R 1 1 . .
H H30B 0.8564 0.1195 0.6178 0.129 Uiso calc R 1 1 . .
H H30C 0.8787 0.2291 0.5706 0.129 Uiso calc R 1 1 . .

loop_
_atom_site_aniso_label
_atom_site_aniso_U_11
_atom_site_aniso_U_22
_atom_site_aniso_U_33
_atom_site_aniso_U_12
_atom_site_aniso_U_13
_atom_site_aniso_U_23
N1 0.0661(17) 0.091(2) 0.0563(16) -0.0038(14) 0.0327(14) -0.0031(14)
N2 0.0510(15) 0.0666(19) 0.0671(16) -0.0032(14) 0.0151(15) 0.0009(15)
N3 0.066(2) 0.070(2) 0.073(2) 0.0053(16) 0.0392(16) 0.0088(16)
N4 0.0634(17) 0.106(2) 0.0558(17) 0.0032(15) 0.0291(14) 0.0089(15)
N5 0.0491(16) 0.074(2) 0.066(2) 0.0013(13) 0.0150(15) 0.0039(16)
N6 0.066(2) 0.069(2) 0.064(2) 0.0077(16) 0.0308(18) -0.0010(15)
N7 0.0644(19) 0.092(2) 0.0545(18) 0.0014(15) 0.0208(15) 0.0027(16)
N8 0.0635(18) 0.088(2) 0.0477(17) -0.0110(15) 0.0159(15) -0.0084(15)
O1 0.0620(15) 0.111(2) 0.0961(18) -0.0151(13) 0.0400(13) -0.0025(14)
O2 0.0702(14) 0.113(2) 0.0612(13) -0.0207(12) 0.0047(11) -0.0049(13)
O3 0.0930(17) 0.113(2) 0.0658(16) -0.0017(14) 0.0470(14) -0.0052(14)
O4 0.0623(15) 0.118(2) 0.1038(18) -0.0139(14) 0.0420(14) 0.0113(15)
O5 0.0511(14) 0.126(2) 0.0819(17) 0.0089(13) 0.0323(12) -0.0041(14)
O6 0.0655(15) 0.129(2) 0.0580(15) 0.0167(13) 0.0118(12) 0.0150(14)
O7 0.0899(17) 0.113(2) 0.0571(15) 0.0218(13) 0.0342(13) 0.0084(13)
O8 0.0687(16) 0.157(2) 0.0879(18) 0.0381(16) 0.0369(14) 0.0113(15)
O9 0.128(2) 0.162(3) 0.0519(15) 0.0101(18) 0.0164(14) 0.0233(16)
O10 0.1016(18) 0.112(2) 0.0499(14) 0.0068(15) 0.0155(12) -0.0085(13)
C1 0.051(2) 0.046(2) 0.053(2) 0.0062(15) 0.0244(16) 0.0027(15)
C2 0.0408(15) 0.045(2) 0.0504(18) 0.0028(13) 0.0170(12) 0.0015(14)
C3 0.057(2) 0.048(2) 0.0405(18) 0.0030(16) 0.0148(16) -0.0024(14)
C4 0.051(2) 0.047(2) 0.049(2) 0.0000(16) 0.0227(14) 0.0008(15)
C5 0.0431(18) 0.049(2) 0.062(2) 0.0000(15) 0.0164(17) -0.0012(16)
C6 0.054(2) 0.055(2) 0.0433(19) 0.0025(16) 0.0102(16) -0.0031(15)
C7 0.0493(19) 0.050(2) 0.053(2) -0.0094(16) 0.0245(16) -0.0015(16)
C8 0.0407(16) 0.057(2) 0.0443(18) -0.0019(14) 0.0142(15) 0.0034(15)
C9 0.0520(19) 0.058(2) 0.0426(18) -0.0055(16) 0.0141(16) 0.0020(15)
C10 0.051(2) 0.047(2) 0.048(2) -0.0009(15) 0.0255(16) -0.0028(15)
C11 0.0445(18) 0.050(2) 0.054(2) -0.0010(14) 0.0113(16) 0.0024(16)
C12 0.056(2) 0.058(2) 0.0407(19) -0.0002(16) 0.0082(16) 0.0032(15)
C13 0.104(3) 0.095(3) 0.0597(19) -0.008(2) 0.031(2) 0.006(2)
C14 0.054(2) 0.055(2) 0.0513(17) -0.0061(17) 0.0174(18) 0.0000(16)
C15 0.049(2) 0.054(2) 0.059(2) -0.0011(16) 0.0040(17) 0.0079(16)
C16 0.0452(19) 0.055(2) 0.062(2) -0.0006(15) 0.0197(17) -0.0003(17)
C17 0.056(2) 0.049(2) 0.048(2) -0.0065(16) 0.0157(18) 0.0015(16)
C18 0.0452(19) 0.060(2) 0.057(2) -0.0002(16) 0.0069(16) 0.0016(17)
C19 0.050(2) 0.066(2) 0.064(2) -0.0027(17) 0.0236(17) -0.0055(18)
C20 0.096(3) 0.099(3) 0.072(2) -0.012(2) 0.048(2) -0.0015(19)
C21 0.097(3) 0.119(3) 0.048(2) 0.005(2) 0.0117(19) 0.005(2)
C22 0.086(3) 0.075(3) 0.062(3) 0.008(2) 0.029(2) 0.006(2)
C23 0.058(2) 0.051(2) 0.048(2) 0.0055(17) 0.0167(17) 0.0034(15)
C24 0.053(2) 0.048(2) 0.054(2) -0.0001(15) 0.0065(16) -0.0027(16)
C25 0.049(2) 0.056(2) 0.058(2) 0.0012(15) 0.0215(17) 0.0003(16)
C26 0.054(2) 0.047(2) 0.0440(19) 0.0023(16) 0.0107(17) 0.0012(15)
C27 0.0470(19) 0.054(2) 0.057(2) -0.0048(15) 0.0098(16) -0.0022(16)
C28 0.054(2) 0.056(2) 0.066(2) -0.0014(16) 0.0256(18) 0.0063(18)
C29 0.097(3) 0.098(3) 0.058(2) 0.000(2) 0.040(2) 0.0065(19)
C30 0.089(2) 0.112(3) 0.046(2) -0.012(2) 0.0060(18) -0.0040(19)

loop_
_atom_type_symbol
_atom_type_description
_atom_type_scat_dispersion_real
_atom_type_scat_dispersion_imag
_atom_type_scat_source
C C 0.0033 0.0016 'International Tables Vol C Tables 4.2.6.8 and 6.1.1.4'
H H 0.0000 0.0000 'International Tables Vol C Tables 4.2.6.8 and 6.1.1.4'
N N 0.0061 0.0033 'International Tables Vol C Tables 4.2.6.8 and 6.1.1.4'
O O 0.0106 0.0060 'International Tables Vol C Tables 4.2.6.8 and 6.1.1.4'

loop_
_geom_angle_atom_site_label_1
_geom_angle_atom_site_label_2
_geom_angle_atom_site_label_3
_geom_angle_site_symmetry_1
_geom_angle_site_symmetry_3
_geom_angle
_geom_angle_publ_flag
C1 N1 H1A . . 120.0 ?
C1 N1 H1B . . 120.0 ?
H1A N1 H1B . . 120.0 ?
O2 N2 O1 . . 122.3(3) ?
O2 N2 C2 . . 118.8(3) ?
O1 N2 C2 . . 118.9(3) ?
O4 N3 O3 . . 123.2(3) ?
O4 N3 C4 . . 118.5(3) ?
O3 N3 C4 . . 118.3(3) ?
C7 N4 H4A . . 120.0 ?
C7 N4 H4B . . 120.0 ?
H4A N4 H4B . . 120.0 ?
O6 N5 O5 . . 121.8(3) ?
O6 N5 C8 . . 119.0(3) ?
O5 N5 C8 . . 119.2(3) ?
O8 N6 O7 . . 122.6(3) ?
O8 N6 C10 . . 119.0(3) ?
O7 N6 C10 . . 118.4(3) ?
C17 N7 C20 . . 121.5(3) ?
C17 N7 C21 . . 121.8(3) ?
C20 N7 C21 . . 116.7(3) ?
C26 N8 C29 . . 122.4(3) ?
C26 N8 C30 . . 120.9(2) ?
C29 N8 C30 . . 116.6(2) ?
N1 C1 C6 . . 118.8(3) ?
N1 C1 C2 . . 124.9(3) ?
C6 C1 C2 . . 116.3(3) ?
C3 C2 C1 . . 120.7(3) ?
C3 C2 N2 . . 117.0(3) ?
C1 C2 N2 . . 122.3(3) ?
C4 C3 C2 . . 120.1(2) ?
C4 C3 H3 . . 119.9 ?
C2 C3 H3 . . 119.9 ?
C3 C4 C5 . . 121.0(3) ?
C3 C4 N3 . . 119.8(3) ?
C5 C4 N3 . . 119.2(3) ?
C6 C5 C4 . . 119.1(3) ?
C6 C5 H5 . . 120.5 ?
C4 C5 H5 . . 120.5 ?
C5 C6 C1 . . 122.7(3) ?
C5 C6 H6 . . 118.7 ?
C1 C6 H6 . . 118.7 ?
N4 C7 C12 . . 118.6(3) ?
N4 C7 C8 . . 124.8(3) ?
C12 C7 C8 . . 116.6(3) ?
C9 C8 C7 . . 120.8(3) ?
C9 C8 N5 . . 117.1(2) ?
C7 C8 N5 . . 122.1(3) ?
C10 C9 C8 . . 120.1(3) ?
C10 C9 H9 . . 120.0 ?
C8 C9 H9 . . 120.0 ?
C9 C10 C11 . . 121.3(3) ?
C9 C10 N6 . . 120.1(3) ?
C11 C10 N6 . . 118.6(3) ?
C12 C11 C10 . . 118.7(3) ?
C12 C11 H11 . . 120.6 ?
C10 C11 H11 . . 120.6 ?
C11 C12 C7 . . 122.4(3) ?
C11 C12 H12 . . 118.8 ?
C7 C12 H12 . . 118.8 ?
O9 C13 C14 . . 126.4(4) ?
O9 C13 H13 . . 116.8 ?
C14 C13 H13 . . 116.8 ?
C19 C14 C15 . . 118.1(3) ?
C19 C14 C13 . . 121.5(3) ?
C15 C14 C13 . . 120.4(3) ?
C16 C15 C14 . . 121.2(3) ?
C16 C15 H15 . . 119.4 ?
C14 C15 H15 . . 119.4 ?
C15 C16 C17 . . 121.5(3) ?
C15 C16 H16 . . 119.3 ?
C17 C16 H16 . . 119.3 ?
N7 C17 C16 . . 121.8(3) ?
N7 C17 C18 . . 121.3(3) ?
C16 C17 C18 . . 116.9(3) ?
C19 C18 C17 . . 120.9(3) ?
C19 C18 H18 . . 119.6 ?
C17 C18 H18 . . 119.6 ?
C18 C19 C14 . . 121.6(3) ?
C18 C19 H19 . . 119.2 ?
C14 C19 H19 . . 119.2 ?
N7 C20 H20A . . 109.5 ?
N7 C20 H20B . . 109.5 ?
H20A C20 H20B . . 109.5 ?
N7 C20 H20C . . 109.5 ?
H20A C20 H20C . . 109.5 ?
H20B C20 H20C . . 109.5 ?
N7 C21 H21A . . 109.5 ?
N7 C21 H21B . . 109.5 ?
H21A C21 H21B . . 109.5 ?
N7 C21 H21C . . 109.5 ?
H21A C21 H21C . . 109.5 ?
H21B C21 H21C . . 109.5 ?
O10 C22 C23 . . 126.9(3) ?
O10 C22 H22 . . 116.6 ?
C23 C22 H22 . . 116.6 ?
C28 C23 C24 . . 118.1(3) ?
C28 C23 C22 . . 121.8(3) ?
C24 C23 C22 . . 120.1(3) ?
C25 C24 C23 . . 121.2(3) ?
C25 C24 H24 . . 119.4 ?
C23 C24 H24 . . 119.4 ?
C24 C25 C26 . . 121.0(3) ?
C24 C25 H25 . . 119.5 ?
C26 C25 H25 . . 119.5 ?
N8 C26 C27 . . 121.8(3) ?
N8 C26 C25 . . 120.8(3) ?
C27 C26 C25 . . 117.4(3) ?
C28 C27 C26 . . 120.8(3) ?
C28 C27 H27 . . 119.6 ?
C26 C27 H27 . . 119.6 ?
C27 C28 C23 . . 121.6(3) ?
C27 C28 H28 . . 119.2 ?
C23 C28 H28 . . 119.2 ?
N8 C29 H29A . . 109.5 ?
N8 C29 H29B . . 109.5 ?
H29A C29 H29B . . 109.5 ?
N8 C29 H29C . . 109.5 ?
H29A C29 H29C . . 109.5 ?
H29B C29 H29C . . 109.5 ?
N8 C30 H30A . . 109.5 ?
N8 C30 H30B . . 109.5 ?
H30A C30 H30B . . 109.5 ?
N8 C30 H30C . . 109.5 ?
H30A C30 H30C . . 109.5 ?
H30B C30 H30C . . 109.5 ?

loop_
_geom_bond_atom_site_label_1
_geom_bond_atom_site_label_2
_geom_bond_site_symmetry_2
_geom_bond_distance
_geom_bond_publ_flag
N1 C1 . 1.329(3) ?
N1 H1A . 0.8600 ?
N1 H1B . 0.8600 ?
N2 O2 . 1.233(3) ?
N2 O1 . 1.236(3) ?
N2 C2 . 1.441(3) ?
N3 O4 . 1.223(3) ?
N3 O3 . 1.235(3) ?
N3 C4 . 1.450(3) ?
N4 C7 . 1.329(3) ?
N4 H4A . 0.8600 ?
N4 H4B . 0.8600 ?
N5 O6 . 1.226(3) ?
N5 O5 . 1.242(3) ?
N5 C8 . 1.437(3) ?
N6 O8 . 1.217(2) ?
N6 O7 . 1.233(2) ?
N6 C10 . 1.450(3) ?
N7 C17 . 1.351(3) ?
N7 C20 . 1.451(3) ?
N7 C21 . 1.453(3) ?
N8 C26 . 1.362(3) ?
N8 C29 . 1.448(3) ?
N8 C30 . 1.465(3) ?
O9 C13 . 1.204(3) ?
O10 C22 . 1.207(3) ?
C1 C6 . 1.405(3) ?
C1 C2 . 1.413(3) ?
C2 C3 . 1.386(3) ?
C3 C4 . 1.352(3) ?
C3 H3 . 0.9300 ?
C4 C5 . 1.392(3) ?
C5 C6 . 1.352(3) ?
C5 H5 . 0.9300 ?
C6 H6 . 0.9300 ?
C7 C12 . 1.406(3) ?
C7 C8 . 1.413(3) ?
C8 C9 . 1.377(3) ?
C9 C10 . 1.350(3) ?
C9 H9 . 0.9300 ?
C10 C11 . 1.398(3) ?
C11 C12 . 1.350(3) ?
C11 H11 . 0.9300 ?
C12 H12 . 0.9300 ?
C13 C14 . 1.441(4) ?
C13 H13 . 0.9300 ?
C14 C19 . 1.379(3) ?
C14 C15 . 1.387(3) ?
C15 C16 . 1.364(3) ?
C15 H15 . 0.9300 ?
C16 C17 . 1.397(3) ?
C16 H16 . 0.9300 ?
C17 C18 . 1.410(3) ?
C18 C19 . 1.366(3) ?
C18 H18 . 0.9300 ?
C19 H19 . 0.9300 ?
C20 H20A . 0.9600 ?
C20 H20B . 0.9600 ?
C20 H20C . 0.9600 ?
C21 H21A . 0.9600 ?
C21 H21B . 0.9600 ?
C21 H21C . 0.9600 ?
C22 C23 . 1.451(4) ?
C22 H22 . 0.9300 ?
C23 C28 . 1.384(3) ?
C23 C24 . 1.389(3) ?
C24 C25 . 1.365(3) ?
C24 H24 . 0.9300 ?
C25 C26 . 1.405(3) ?
C25 H25 . 0.9300 ?
C26 C27 . 1.403(3) ?
C27 C28 . 1.365(3) ?
C27 H27 . 0.9300 ?
C28 H28 . 0.9300 ?
C29 H29A . 0.9600 ?
C29 H29B . 0.9600 ?
C29 H29C . 0.9600 ?
C30 H30A . 0.9600 ?
C30 H30B . 0.9600 ?
C30 H30C . 0.9600 ?

loop_
_geom_hbond_atom_site_label_D
_geom_hbond_atom_site_label_H
_geom_hbond_atom_site_label_A
_geom_hbond_site_symmetry_A
_geom_hbond_distance_DH
_geom_hbond_distance_HA
_geom_hbond_distance_DA
_geom_hbond_angle_DHA
_geom_hbond_publ_flag
N1 H1A O10 4_566 0.86 2.18 3.010(3) 163 yes
N1 H1B O1 . 0.86 2.03 2.640(3) 127 yes
N1 H1B O7 2_546 0.86 2.49 3.170(3) 136 yes
N4 H4A O9 3_666 0.86 2.04 2.889(3) 171 yes
N4 H4B O5 . 0.86 2.02 2.636(3) 128 yes
N4 H4B O3 3_666 0.86 2.42 3.047(3) 130 yes

loop_
_geom_torsion_atom_site_label_1
_geom_torsion_atom_site_label_2
_geom_torsion_atom_site_label_3
_geom_torsion_atom_site_label_4
_geom_torsion_site_symmetry_1
_geom_torsion_site_symmetry_2
_geom_torsion_site_symmetry_3
_geom_torsion_site_symmetry_4
_geom_torsion
_geom_torsion_publ_flag
N1 C1 C2 C3 . . . . 179.8(2) ?
C6 C1 C2 C3 . . . . -0.4(4) ?
N1 C1 C2 N2 . . . . 0.0(4) ?
C6 C1 C2 N2 . . . . 179.8(2) ?
O2 N2 C2 C3 . . . . 0.1(4) ?
O1 N2 C2 C3 . . . . 179.3(2) ?
O2 N2 C2 C1 . . . . 179.9(3) ?
O1 N2 C2 C1 . . . . -0.9(4) ?
C1 C2 C3 C4 . . . . 0.0(4) ?
N2 C2 C3 C4 . . . . 179.9(2) ?
C2 C3 C4 C5 . . . . 0.3(4) ?
C2 C3 C4 N3 . . . . -179.0(2) ?
O4 N3 C4 C3 . . . . 179.0(3) ?
O3 N3 C4 C3 . . . . 0.2(4) ?
O4 N3 C4 C5 . . . . -0.4(4) ?
O3 N3 C4 C5 . . . . -179.2(3) ?
C3 C4 C5 C6 . . . . -0.3(4) ?
N3 C4 C5 C6 . . . . 179.0(2) ?
C4 C5 C6 C1 . . . . -0.1(4) ?
N1 C1 C6 C5 . . . . -179.7(2) ?
C2 C1 C6 C5 . . . . 0.4(4) ?
N4 C7 C8 C9 . . . . -179.9(2) ?
C12 C7 C8 C9 . . . . 0.3(4) ?
N4 C7 C8 N5 . . . . -1.5(4) ?
C12 C7 C8 N5 . . . . 178.7(2) ?
O6 N5 C8 C9 . . . . -1.9(4) ?
O5 N5 C8 C9 . . . . 177.4(3) ?
O6 N5 C8 C7 . . . . 179.6(3) ?
O5 N5 C8 C7 . . . . -1.1(4) ?
C7 C8 C9 C10 . . . . 0.3(4) ?
N5 C8 C9 C10 . . . . -178.2(2) ?
C8 C9 C10 C11 . . . . -0.9(4) ?
C8 C9 C10 N6 . . . . 177.9(2) ?
O8 N6 C10 C9 . . . . -172.5(3) ?
O7 N6 C10 C9 . . . . 7.5(4) ?
O8 N6 C10 C11 . . . . 6.3(4) ?
O7 N6 C10 C11 . . . . -173.7(3) ?
C9 C10 C11 C12 . . . . 0.8(4) ?
N6 C10 C11 C12 . . . . -178.0(2) ?
C10 C11 C12 C7 . . . . -0.2(4) ?
N4 C7 C12 C11 . . . . 179.8(2) ?
C8 C7 C12 C11 . . . . -0.4(4) ?
O9 C13 C14 C19 . . . . 173.6(3) ?
O9 C13 C14 C15 . . . . -4.0(5) ?
C19 C14 C15 C16 . . . . 0.3(4) ?
C13 C14 C15 C16 . . . . 177.9(3) ?
C14 C15 C16 C17 . . . . -1.2(4) ?
C20 N7 C17 C16 . . . . -1.3(4) ?
C21 N7 C17 C16 . . . . -179.0(3) ?
C20 N7 C17 C18 . . . . 179.9(3) ?
C21 N7 C17 C18 . . . . 2.1(4) ?
C15 C16 C17 N7 . . . . -177.7(3) ?
C15 C16 C17 C18 . . . . 1.2(4) ?
N7 C17 C18 C19 . . . . 178.5(3) ?
C16 C17 C18 C19 . . . . -0.4(4) ?
C17 C18 C19 C14 . . . . -0.4(4) ?
C15 C14 C19 C18 . . . . 0.5(4) ?
C13 C14 C19 C18 . . . . -177.1(3) ?
O10 C22 C23 C28 . . . . 174.9(3) ?
O10 C22 C23 C24 . . . . -3.2(5) ?
C28 C23 C24 C25 . . . . 0.7(4) ?
C22 C23 C24 C25 . . . . 178.8(2) ?
C23 C24 C25 C26 . . . . -1.9(4) ?
C29 N8 C26 C27 . . . . -177.7(3) ?
C30 N8 C26 C27 . . . . -0.7(4) ?
C29 N8 C26 C25 . . . . 3.2(4) ?
C30 N8 C26 C25 . . . . -179.8(2) ?
C24 C25 C26 N8 . . . . -178.6(3) ?
C24 C25 C26 C27 . . . . 2.2(4) ?
N8 C26 C27 C28 . . . . 179.4(2) ?
C25 C26 C27 C28 . . . . -1.4(4) ?
C26 C27 C28 C23 . . . . 0.3(4) ?
C24 C23 C28 C27 . . . . 0.1(4) ?
C22 C23 C28 C27 . . . . -178.0(3) ?
